data_7707821
loop_
_publ_author_name
'Wu, Junmiao'
'Yang, Tongfu'
'Wang, Xiaojun'
'Li, Wenjuan'
'Pang, Min'
'Sun, Hongbin'
'Liang, Hong'
'Yang, Feng'

_publ_section_title
;
 Development of a multi-target anticancer Sn(ii) pyridine-2-carboxaldehyde
 thiosemicarbazone complex.
;
_journal_issue 31
_journal_name_full 'Dalton transactions (Cambridge, England : 2003)'
_journal_page_first 10909
_journal_page_last 10921
_journal_paper_doi 10.1039/d1dt01272j
_journal_volume 50
_journal_year 2021
_chemical_formula_moiety 'C9 H11 Cl N4 S Sn'
_chemical_formula_sum 'C9 H11 Cl N4 S Sn'
_chemical_formula_weight 361.42
_space_group_crystal_system monoclinic
_space_group_IT_number 14
_space_group_name_Hall '-P 2ybc'
_space_group_name_H-M_alt 'P 1 21/c 1'
_atom_sites_solution_hydrogens geom
_atom_sites_solution_primary direct
_atom_sites_solution_secondary difmap
_audit_creation_date 2020-08-04
_audit_creation_method
;
Olex2 1.2
(compiled 2018.05.29 svn.r3508 for OlexSys, GUI svn.r5506)
;
_audit_update_record
;
2021-06-07 deposited with the CCDC.	2021-07-05 downloaded from the CCDC.
;
_cell_angle_alpha 90.00
_cell_angle_beta 103.817(9)
_cell_angle_gamma 90.00
_cell_formula_units_Z 4
_cell_length_a 10.4999(10)
_cell_length_b 8.4878(7)
_cell_length_c 15.0352(13)
_cell_measurement_reflns_used 2991
_cell_measurement_temperature 297.15
_cell_measurement_theta_max 28.4420
_cell_measurement_theta_min 3.5960
_cell_volume 1301.2(2)
_computing_cell_refinement 'CrysAlisPro 1.171.38.43 (Rigaku OD, 2015)'
_computing_data_collection 'CrysAlisPro 1.171.38.43 (Rigaku OD, 2015)'
_computing_data_reduction 'CrysAlisPro 1.171.38.43 (Rigaku OD, 2015)'
_computing_molecular_graphics 'Olex2 (Dolomanov et al., 2009)'
_computing_publication_material 'Olex2 (Dolomanov et al., 2009)'
_computing_structure_refinement 'XL (Sheldrick, 2008)'
_computing_structure_solution 'XS (Sheldrick, 2008)'
_diffrn_ambient_temperature 297.15
_diffrn_detector 'CCD plate'
_diffrn_detector_area_resol_mean 15.9784
_diffrn_detector_type Eos
_diffrn_measured_fraction_theta_full 0.997
_diffrn_measured_fraction_theta_max 0.997
_diffrn_measurement_details
;
List of Runs (angles in degrees, time in seconds):

  # Type    Start    End  Width  t~exp~   \w     \q     \k     \f   Frames
#--------------------------------------------------------------------------
  1  \w     35.00  94.00   1.00    2.00    --   17.61 178.00  60.00   59
  2  \w    -20.00  60.00   1.00    2.00    --   17.61 -99.00  60.00   80
  3  \w    -89.00   1.00   1.00    2.00    --  -19.96 -57.00-180.00   90
  4  \w    -90.00  10.00   1.00    2.00    --  -19.96 -77.00 150.00  100
  5  \w    -45.00 -20.00   1.00    2.00    --  -19.96  38.00-150.00   25
;
_diffrn_measurement_device 'four-circle diffractometer'
_diffrn_measurement_device_type 'SuperNova, Single source at offset, Eos'
_diffrn_measurement_method '\w scans'
_diffrn_orient_matrix_type 'CrysAlisPro convention (1999,Acta A55,543-557)'
_diffrn_orient_matrix_UB_11 0.0310038000
_diffrn_orient_matrix_UB_12 0.0715794000
_diffrn_orient_matrix_UB_13 0.0172966000
_diffrn_orient_matrix_UB_21 -0.0601158000
_diffrn_orient_matrix_UB_22 0.0406582000
_diffrn_orient_matrix_UB_23 -0.0163319000
_diffrn_orient_matrix_UB_31 -0.0166547000
_diffrn_orient_matrix_UB_32 -0.0136699000
_diffrn_orient_matrix_UB_33 0.0423791000
_diffrn_radiation_monochromator mirror
_diffrn_radiation_probe x-ray
_diffrn_radiation_type MoK\a
_diffrn_radiation_wavelength 0.71073
_diffrn_reflns_av_R_equivalents 0.0491
_diffrn_reflns_av_unetI/netI 0.0415
_diffrn_reflns_limit_h_max 12
_diffrn_reflns_limit_h_min -12
_diffrn_reflns_limit_k_max 10
_diffrn_reflns_limit_k_min -5
_diffrn_reflns_limit_l_max 17
_diffrn_reflns_limit_l_min -17
_diffrn_reflns_number 7357
_diffrn_reflns_theta_full 24.98
_diffrn_reflns_theta_max 24.98
_diffrn_reflns_theta_min 3.61
_diffrn_source 'micro-focus sealed X-ray tube'
_diffrn_source_type 'SuperNova (Mo) X-ray Source'
_exptl_absorpt_coefficient_mu 2.308
_exptl_absorpt_correction_T_max 1.00000
_exptl_absorpt_correction_T_min 0.40301
_exptl_absorpt_correction_type multi-scan
_exptl_absorpt_process_details
;
CrysAlisPro 1.171.38.43 (Rigaku Oxford Diffraction, 2015)
Empirical absorption correction using spherical harmonics,
 implemented in SCALE3 ABSPACK scaling algorithm.
;
_exptl_crystal_colour 'dull reddish red'
_exptl_crystal_colour_lustre dull
_exptl_crystal_colour_modifier reddish
_exptl_crystal_colour_primary red
_exptl_crystal_density_diffrn 1.845
_exptl_crystal_density_method 'not measured'
_exptl_crystal_description block
_exptl_crystal_F_000 704
_exptl_crystal_size_max 0.27
_exptl_crystal_size_mid 0.18
_exptl_crystal_size_min 0.12
_refine_diff_density_max 0.579
_refine_diff_density_min -1.028
_refine_diff_density_rms 0.108
_refine_ls_extinction_method none
_refine_ls_goodness_of_fit_ref 1.030
_refine_ls_hydrogen_treatment constr
_refine_ls_matrix_type full
_refine_ls_number_parameters 147
_refine_ls_number_reflns 2278
_refine_ls_number_restraints 0
_refine_ls_restrained_S_all 1.030
_refine_ls_R_factor_all 0.0423
_refine_ls_R_factor_gt 0.0355
_refine_ls_shift/su_max 0.001
_refine_ls_shift/su_mean 0.000
_refine_ls_structure_factor_coef Fsqd
_refine_ls_weighting_details 'calc w=1/[\s^2^(Fo^2^)+(0.0566P)^2^+0.0000P] where P=(Fo^2^+2Fc^2^)/3'
_refine_ls_weighting_scheme calc
_refine_ls_wR_factor_gt 0.0930
_refine_ls_wR_factor_ref 0.0992
_reflns_number_gt 1932
_reflns_number_total 2278
_reflns_threshold_expression >2sigma(I)
_cod_data_source_file d1dt01272j2.cif
_cod_data_source_block 20181130wjm-n2aaa
_cod_depositor_comments 'Adding full bibliography for 7707820--7707824.cif.'
_cod_database_code 7707821
_reflns_odcompleteness_completeness 99.65
_reflns_odcompleteness_iscentric 1
_reflns_odcompleteness_theta 26.32
_olex2_refinement_description
;
1. Fixed Uiso
 At 1.2 times of:
  All C(H) groups
 At 1.5 times of:
  All C(H,H,H) groups
2.a Aromatic/amide H refined with riding coordinates:
 C3(H3), C10(H10), C12(H12), C14(H14), C1AA(H1AA)
2.b Idealised Me refined as rotating group:
 C11(H11A,H11B,H11C), C16(H16A,H16B,H16C)
;
_olex2_submission_special_instructions 'No special instructions were received'
_oxdiff_exptl_absorpt_empirical_details
;
Empirical correction (ABSPACK) includes:
- Absorption correction using spherical harmonics
- Frame scaling
;
_oxdiff_exptl_absorpt_empirical_full_max 5.090
_oxdiff_exptl_absorpt_empirical_full_min 0.316

loop_
_space_group_symop_id
_space_group_symop_operation_xyz
1 'x, y, z'
2 '-x, y+1/2, -z+1/2'
3 '-x, -y, -z'
4 'x, -y-1/2, z-1/2'

loop_
_atom_site_label
_atom_site_type_symbol
_atom_site_fract_x
_atom_site_fract_y
_atom_site_fract_z
_atom_site_U_iso_or_equiv
_atom_site_adp_type
_atom_site_occupancy
_atom_site_calc_flag
_atom_site_disorder_assembly
_atom_site_disorder_group
_atom_site_refinement_flags_posn
Sn1 Sn 0.76160(3) 0.51020(3) 0.033182(19) 0.04081(16) Uani 1 d . . .
S1 S 0.93949(11) 0.68718(14) 0.14696(7) 0.0515(3) Uani 1 d . . .
Cl1 Cl 0.60675(11) 0.73697(14) 0.00305(7) 0.0569(3) Uani 1 d . . .
C1 C 0.7474(4) 0.5311(5) -0.1866(3) 0.0397(10) Uani 1 d . . .
C3 C 0.8613(4) 0.6170(4) -0.1399(2) 0.0374(9) Uani 1 d . . .
H3 H 0.9155 0.6615 -0.1739 0.045 Uiso 1 calc . . R
C4 C 1.0261(4) 0.7573(4) 0.0707(3) 0.0402(9) Uani 1 d . . .
N2 N 0.8911(3) 0.6345(3) -0.05165(19) 0.0339(7) Uani 1 d . . .
N4 N 1.1284(4) 0.8535(4) 0.1015(2) 0.0529(9) Uani 1 d . . .
C10 C 0.5683(4) 0.3839(5) -0.1739(3) 0.0579(12) Uani 1 d . . .
H10 H 0.5191 0.3372 -0.1373 0.069 Uiso 1 calc . . R
C11 C 1.1990(5) 0.9247(6) 0.0387(3) 0.0631(13) Uani 1 d . . .
H11A H 1.2843 0.8776 0.0479 0.095 Uiso 1 calc . . GR
H11B H 1.2082 1.0358 0.0503 0.095 Uiso 1 calc . . GR
H11C H 1.1508 0.9074 -0.0233 0.095 Uiso 1 calc . . GR
C12 C 0.7111(5) 0.5188(5) -0.2811(3) 0.0549(13) Uani 1 d . . .
H12 H 0.7617 0.5654 -0.3169 0.066 Uiso 1 calc . . R
C14 C 0.6001(5) 0.4376(6) -0.3212(3) 0.0640(13) Uani 1 d . . .
H14 H 0.5740 0.4297 -0.3846 0.077 Uiso 1 calc . . R
C16 C 1.1662(6) 0.9068(7) 0.1959(3) 0.0824(17) Uani 1 d . . .
H16A H 1.1125 0.9947 0.2039 0.124 Uiso 1 calc . . GR
H16B H 1.2566 0.9384 0.2103 0.124 Uiso 1 calc . . GR
H16C H 1.1546 0.8226 0.2358 0.124 Uiso 1 calc . . GR
N1 N 0.6752(4) 0.4637(4) -0.1338(3) 0.0462(9) Uani 1 d . . .
C1AA C 0.5271(5) 0.3674(6) -0.2676(3) 0.0641(13) Uani 1 d . . .
H1AA H 0.4519 0.3102 -0.2938 0.077 Uiso 1 calc . . R
N3 N 1.0024(3) 0.7204(4) -0.0184(2) 0.0399(8) Uani 1 d . . .

loop_
_atom_site_aniso_label
_atom_site_aniso_U_11
_atom_site_aniso_U_22
_atom_site_aniso_U_33
_atom_site_aniso_U_23
_atom_site_aniso_U_13
_atom_site_aniso_U_12
Sn1 0.0433(3) 0.0441(2) 0.0385(2) 0.00729(11) 0.01666(17) 0.00445(11)
S1 0.0513(7) 0.0651(8) 0.0404(6) -0.0084(5) 0.0154(5) 0.0039(6)
Cl1 0.0516(7) 0.0634(8) 0.0599(7) 0.0116(5) 0.0211(5) 0.0209(6)
C1 0.040(3) 0.042(2) 0.038(2) 0.0009(17) 0.0129(19) 0.0008(19)
C3 0.039(2) 0.039(2) 0.037(2) 0.0036(16) 0.0151(16) 0.0003(18)
C4 0.039(2) 0.035(2) 0.046(2) -0.0027(17) 0.0080(17) 0.0086(19)
N2 0.0349(18) 0.0312(17) 0.0359(16) -0.0007(13) 0.0092(13) 0.0046(14)
N4 0.053(2) 0.048(2) 0.055(2) -0.0110(17) 0.0078(17) -0.0045(19)
C10 0.049(3) 0.063(3) 0.067(3) 0.000(2) 0.024(2) -0.016(2)
C11 0.060(3) 0.047(3) 0.079(3) 0.003(2) 0.009(3) -0.013(3)
C12 0.059(3) 0.070(3) 0.036(2) 0.0013(19) 0.012(2) -0.016(2)
C14 0.063(3) 0.079(4) 0.047(3) -0.004(3) 0.007(2) -0.022(3)
C16 0.084(4) 0.081(4) 0.074(3) -0.040(3) 0.002(3) -0.014(3)
N1 0.046(2) 0.051(2) 0.046(2) 0.0028(17) 0.0202(18) -0.0030(18)
C1AA 0.056(3) 0.075(4) 0.059(3) 0.000(2) 0.008(2) -0.018(3)
N3 0.039(2) 0.041(2) 0.0394(17) -0.0018(15) 0.0098(14) -0.0013(15)

loop_
_atom_type_symbol
_atom_type_description
_atom_type_scat_dispersion_real
_atom_type_scat_dispersion_imag
_atom_type_scat_source
C C 0.0033 0.0016 'International Tables Vol C Tables 4.2.6.8 and 6.1.1.4'
H H 0.0000 0.0000 'International Tables Vol C Tables 4.2.6.8 and 6.1.1.4'
Cl Cl 0.1484 0.1585 'International Tables Vol C Tables 4.2.6.8 and 6.1.1.4'
N N 0.0061 0.0033 'International Tables Vol C Tables 4.2.6.8 and 6.1.1.4'
S S 0.1246 0.1234 'International Tables Vol C Tables 4.2.6.8 and 6.1.1.4'
Sn Sn -0.6537 1.4246 'International Tables Vol C Tables 4.2.6.8 and 6.1.1.4'

loop_
_geom_angle_atom_site_label_1
_geom_angle_atom_site_label_2
_geom_angle_atom_site_label_3
_geom_angle
_geom_angle_site_symmetry_1
_geom_angle_site_symmetry_3
_geom_angle_publ_flag
Cl1 Sn1 S1 90.47(4) . . ?
N2 Sn1 S1 71.68(7) . . ?
N2 Sn1 Cl1 89.51(7) . . ?
N2 Sn1 N1 68.84(11) . . ?
N1 Sn1 S1 139.94(9) . . ?
N1 Sn1 Cl1 82.77(9) . . ?
C4 S1 Sn1 99.61(14) . . ?
C12 C1 C3 122.3(4) . . ?
N1 C1 C3 116.6(4) . . ?
N1 C1 C12 121.1(4) . . ?
N2 C3 C1 121.9(3) . . ?
N4 C4 S1 119.0(3) . . ?
N4 C4 N3 115.5(3) . . ?
N3 C4 S1 125.5(3) . . ?
C3 N2 Sn1 118.6(2) . . ?
C3 N2 N3 114.3(3) . . ?
N3 N2 Sn1 127.0(2) . . ?
C4 N4 C11 121.1(3) . . ?
C4 N4 C16 122.5(4) . . ?
C16 N4 C11 116.1(4) . . ?
N1 C10 C1AA 122.9(4) . . ?
C14 C12 C1 119.2(4) . . ?
C12 C14 C1AA 119.9(5) . . ?
C1 N1 Sn1 114.0(3) . . ?
C10 N1 Sn1 127.2(3) . . ?
C10 N1 C1 118.8(4) . . ?
C14 C1AA C10 118.1(4) . . ?
C4 N3 N2 115.4(3) . . ?

loop_
_geom_bond_atom_site_label_1
_geom_bond_atom_site_label_2
_geom_bond_distance
_geom_bond_site_symmetry_2
_geom_bond_publ_flag
Sn1 S1 2.6731(12) . ?
Sn1 Cl1 2.4903(11) . ?
Sn1 N2 2.327(3) . ?
Sn1 N1 2.488(4) . ?
S1 C4 1.730(4) . ?
C1 C3 1.433(6) . ?
C1 C12 1.384(6) . ?
C1 N1 1.350(5) . ?
C3 N2 1.297(4) . ?
C4 N4 1.340(5) . ?
C4 N3 1.341(4) . ?
N2 N3 1.367(4) . ?
N4 C11 1.464(5) . ?
N4 C16 1.451(5) . ?
C10 N1 1.326(6) . ?
C10 C1AA 1.378(6) . ?
C12 C14 1.364(7) . ?
C14 C1AA 1.374(6) . ?
